data_7061725
loop_
_publ_author_name
'Zheng, Hui'
'Han, Ying'
'Xu, Feng-Shun'
'Sun, Jing'
'Yan, Chao-Guo'

_publ_section_title
;
 Selective synthesis of multifunctionalized cyclopent-3-ene-1-carboxamides
 and 2-oxabicyclo[2.2.1]heptane derivatives
;
_journal_issue 36
_journal_name_full 'New Journal of Chemistry'
_journal_page_first 17161
_journal_page_last 17166
_journal_paper_doi 10.1039/D2NJ03198A
_journal_volume 46
_journal_year 2022
_chemical_formula_moiety 'C32 H28 N2 O5'
_chemical_formula_sum 'C32 H28 N2 O5'
_chemical_formula_weight 520.56
_space_group_crystal_system monoclinic
_space_group_IT_number 14
_space_group_name_Hall '-P 2ybc'
_space_group_name_H-M_alt 'P 1 21/c 1'
_atom_sites_solution_hydrogens mixed
_audit_creation_method SHELXL-2014/7
_audit_update_record
;
2022-06-28 deposited with the CCDC.	2022-08-11 downloaded from the CCDC.
;
_cell_angle_alpha 90
_cell_angle_beta 96.6362(18)
_cell_angle_gamma 90
_cell_formula_units_Z 4
_cell_length_a 13.7614(8)
_cell_length_b 28.2414(16)
_cell_length_c 7.8855(5)
_cell_measurement_reflns_used 6588
_cell_measurement_temperature 296(2)
_cell_measurement_theta_max 22.09
_cell_measurement_theta_min 2.63
_cell_volume 3044.1(3)
_computing_structure_refinement 'SHELXL-2014/7 (Sheldrick, 2014)'
_diffrn_ambient_temperature 296(2)
_diffrn_measured_fraction_theta_full 0.997
_diffrn_measured_fraction_theta_max 0.997
_diffrn_measurement_device_type 'Bruker APEX-II CCD'
_diffrn_measurement_method '\f and \w scans'
_diffrn_radiation_type MoK\a
_diffrn_radiation_wavelength 0.71073
_diffrn_reflns_av_R_equivalents 0.0716
_diffrn_reflns_av_unetI/netI 0.0810
_diffrn_reflns_Laue_measured_fraction_full 0.997
_diffrn_reflns_Laue_measured_fraction_max 0.997
_diffrn_reflns_limit_h_max 16
_diffrn_reflns_limit_h_min -16
_diffrn_reflns_limit_k_max 30
_diffrn_reflns_limit_k_min -34
_diffrn_reflns_limit_l_max 9
_diffrn_reflns_limit_l_min -9
_diffrn_reflns_number 28517
_diffrn_reflns_point_group_measured_fraction_full 0.997
_diffrn_reflns_point_group_measured_fraction_max 0.997
_diffrn_reflns_theta_full 25.242
_diffrn_reflns_theta_max 25.997
_diffrn_reflns_theta_min 2.074
_exptl_absorpt_coefficient_mu 0.077
_exptl_absorpt_correction_T_max 0.7456
_exptl_absorpt_correction_T_min 0.6831
_exptl_absorpt_correction_type multi-scan
_exptl_absorpt_process_details sadabs
_exptl_crystal_colour colorless
_exptl_crystal_density_diffrn 1.136
_exptl_crystal_description block
_exptl_crystal_F_000 1096
_exptl_crystal_size_max 0.240
_exptl_crystal_size_mid 0.220
_exptl_crystal_size_min 0.200
_refine_diff_density_max 0.201
_refine_diff_density_min -0.187
_refine_diff_density_rms 0.046
_refine_ls_extinction_method none
_refine_ls_goodness_of_fit_ref 1.030
_refine_ls_hydrogen_treatment mixed
_refine_ls_matrix_type full
_refine_ls_number_parameters 356
_refine_ls_number_reflns 5974
_refine_ls_number_restraints 0
_refine_ls_restrained_S_all 1.030
_refine_ls_R_factor_all 0.1412
_refine_ls_R_factor_gt 0.0675
_refine_ls_shift/su_max 0.000
_refine_ls_shift/su_mean 0.000
_refine_ls_structure_factor_coef Fsqd
_refine_ls_weighting_details 'w=1/[\s^2^(Fo^2^)+(0.1073P)^2^] where P=(Fo^2^+2Fc^2^)/3'
_refine_ls_weighting_scheme calc
_refine_ls_wR_factor_gt 0.1753
_refine_ls_wR_factor_ref 0.1949
_reflns_Friedel_coverage 0.000
_reflns_number_gt 3241
_reflns_number_total 5974
_reflns_threshold_expression 'I > 2\s(I)'
_cod_data_source_file d2nj03198a2.cif
_cod_data_source_block 5b
_cod_depositor_comments 'Adding full bibliography for 7061724--7061728.cif.'
_cod_original_sg_symbol_H-M 'P 21/c'
_cod_database_code 7061725
_shelx_shelxl_version_number 2014/7
_shelx_space_group_comment
;
The symmetry employed for this shelxl refinement is uniquely defined
by the following loop, which should always be used as a source of
symmetry information in preference to the above space-group names.
They are only intended as comments.
;
_shelx_estimated_absorpt_t_min 0.982
_shelx_estimated_absorpt_t_max 0.985

loop_
_space_group_symop_operation_xyz
'x, y, z'
'-x, y+1/2, -z+1/2'
'-x, -y, -z'
'x, -y-1/2, z-1/2'

loop_
_atom_site_label
_atom_site_type_symbol
_atom_site_fract_x
_atom_site_fract_y
_atom_site_fract_z
_atom_site_U_iso_or_equiv
_atom_site_adp_type
_atom_site_occupancy
_atom_site_site_symmetry_order
_atom_site_calc_flag
_atom_site_refinement_flags_posn
_atom_site_refinement_flags_adp
_atom_site_refinement_flags_occupancy
_atom_site_disorder_assembly
_atom_site_disorder_group
C1 C 0.67142(18) 0.03290(9) 0.7205(3) 0.0443(6) Uani 1 1 d . . . . .
H1 H 0.6483 0.0070 0.7768 0.053 Uiso 1 1 calc R U . . .
C2 C 0.76578(18) 0.04101(10) 0.7318(4) 0.0537(7) Uani 1 1 d . . . . .
H2 H 0.7869 0.0687 0.6836 0.064 Uiso 1 1 calc R U . . .
C3 C 0.8385(2) 0.00935(11) 0.8150(4) 0.0565(8) Uani 1 1 d . . . . .
C4 C 0.8673(2) -0.06146(12) 0.9718(5) 0.0853(11) Uani 1 1 d . . . . .
H4A H 0.8975 -0.0783 0.8860 0.128 Uiso 1 1 calc R U . . .
H4B H 0.8325 -0.0834 1.0357 0.128 Uiso 1 1 calc R U . . .
H4C H 0.9167 -0.0457 1.0474 0.128 Uiso 1 1 calc R U . . .
C5 C 0.50964(16) 0.05959(8) 0.6471(3) 0.0378(6) Uani 1 1 d . . . . .
C6 C 0.47461(19) 0.04736(9) 0.7971(3) 0.0478(7) Uani 1 1 d . . . . .
H6 H 0.5177 0.0405 0.8937 0.057 Uiso 1 1 calc R U . . .
C7 C 0.37492(19) 0.04526(10) 0.8037(4) 0.0556(8) Uani 1 1 d . . . . .
H7 H 0.3509 0.0372 0.9054 0.067 Uiso 1 1 calc R U . . .
C8 C 0.3111(2) 0.05500(11) 0.6611(4) 0.0605(8) Uani 1 1 d . . . . .
H8 H 0.2440 0.0529 0.6653 0.073 Uiso 1 1 calc R U . . .
C9 C 0.34659(18) 0.06793(9) 0.5121(4) 0.0503(7) Uani 1 1 d . . . . .
H9 H 0.3030 0.0745 0.4158 0.060 Uiso 1 1 calc R U . . .
C10 C 0.44642(17) 0.07134(8) 0.5030(3) 0.0381(6) Uani 1 1 d . . . . .
C11 C 0.48217(16) 0.08575(8) 0.3382(3) 0.0377(6) Uani 1 1 d . . . . .
C12 C 0.55494(16) 0.12590(8) 0.3370(3) 0.0379(6) Uani 1 1 d . . . . .
H12 H 0.5900 0.1307 0.4511 0.045 Uiso 1 1 calc R U . . .
C13 C 0.62821(16) 0.11838(8) 0.2033(3) 0.0399(6) Uani 1 1 d . . . . .
H13 H 0.6066 0.0904 0.1358 0.048 Uiso 1 1 calc R U . . .
C14 C 0.73352(17) 0.11024(8) 0.2748(3) 0.0422(6) Uani 1 1 d . . . . .
C15 C 0.7844(2) 0.07278(9) 0.2162(4) 0.0534(7) Uani 1 1 d . . . . .
H15 H 0.7539 0.0536 0.1302 0.064 Uiso 1 1 calc R U . . .
C16 C 0.8795(2) 0.06309(11) 0.2818(4) 0.0649(8) Uani 1 1 d . . . . .
H16 H 0.9119 0.0375 0.2395 0.078 Uiso 1 1 calc R U . . .
C17 C 0.92745(19) 0.09082(11) 0.4096(4) 0.0596(8) Uani 1 1 d . . . . .
C18 C 1.0301(2) 0.07873(14) 0.4891(5) 0.0885(11) Uani 1 1 d . . . . .
H18A H 1.0348 0.0835 0.6104 0.133 Uiso 1 1 calc R U . . .
H18B H 1.0763 0.0988 0.4418 0.133 Uiso 1 1 calc R U . . .
H18C H 1.0440 0.0462 0.4657 0.133 Uiso 1 1 calc R U . . .
C19 C 0.8771(2) 0.12839(10) 0.4672(4) 0.0606(8) Uani 1 1 d . . . . .
H19 H 0.9081 0.1477 0.5523 0.073 Uiso 1 1 calc R U . . .
C20 C 0.78169(19) 0.13827(9) 0.4026(3) 0.0503(7) Uani 1 1 d . . . . .
H20 H 0.7495 0.1639 0.4449 0.060 Uiso 1 1 calc R U . . .
C21 C 0.4221(2) 0.19655(10) 0.5291(4) 0.0622(8) Uani 1 1 d . . . . .
H21 H 0.4843 0.2011 0.5868 0.075 Uiso 1 1 calc R U . . .
C22 C 0.3404(3) 0.20343(12) 0.6122(5) 0.0832(10) Uani 1 1 d . . . . .
H22 H 0.3486 0.2130 0.7258 0.100 Uiso 1 1 calc R U . . .
C23 C 0.2473(3) 0.19658(12) 0.5330(7) 0.0897(12) Uani 1 1 d . . . . .
C24 C 0.1568(3) 0.20303(17) 0.6265(8) 0.151(2) Uani 1 1 d . . . . .
H24A H 0.1000 0.2067 0.5446 0.227 Uiso 1 1 calc R U . . .
H24B H 0.1647 0.2307 0.6975 0.227 Uiso 1 1 calc R U . . .
H24C H 0.1488 0.1757 0.6962 0.227 Uiso 1 1 calc R U . . .
C25 C 0.2376(2) 0.18381(12) 0.3645(6) 0.0880(12) Uani 1 1 d . . . . .
H25 H 0.1754 0.1796 0.3069 0.106 Uiso 1 1 calc R U . . .
C26 C 0.3189(2) 0.17703(11) 0.2777(5) 0.0686(9) Uani 1 1 d . . . . .
H26 H 0.3102 0.1684 0.1631 0.082 Uiso 1 1 calc R U . . .
C27 C 0.4111(2) 0.18281(8) 0.3582(4) 0.0516(7) Uani 1 1 d . . . . .
C28 C 0.49993(17) 0.17171(8) 0.2734(3) 0.0454(7) Uani 1 1 d . . . . .
C29 C 0.4956(2) 0.16772(9) 0.0810(3) 0.0540(7) Uani 1 1 d . . . . .
H29A H 0.4698 0.1959 0.0217 0.065 Uiso 1 1 calc R U . . .
H29B H 0.4604 0.1399 0.0355 0.065 Uiso 1 1 calc R U . . .
C30 C 0.60619(19) 0.16299(8) 0.0851(3) 0.0478(7) Uani 1 1 d . . . . .
C31 C 0.6367(2) 0.20652(9) 0.1891(4) 0.0545(7) Uani 1 1 d . . . . .
C32 C 0.6448(2) 0.16051(9) -0.0767(4) 0.0594(8) Uani 1 1 d . . . . .
N1 N 0.70592(17) 0.23397(8) 0.1688(4) 0.0731(8) Uani 1 1 d . . . . .
H1A H 0.7324 0.2498 0.2862 0.18(2) Uiso 1 1 d R . . . .
N2 N 0.6731(2) 0.15854(9) -0.2068(4) 0.0871(9) Uani 1 1 d . . . . .
O1 O 0.60751(11) 0.06185(6) 0.6276(2) 0.0511(5) Uani 1 1 d . . . . .
O2 O 0.92544(15) 0.01462(9) 0.8148(3) 0.0933(8) Uani 1 1 d . . . . .
O3 O 0.80036(13) -0.02714(7) 0.8918(3) 0.0641(6) Uani 1 1 d . . . . .
O4 O 0.44729(13) 0.06730(6) 0.2065(2) 0.0534(5) Uani 1 1 d . . . . .
O5 O 0.57219(12) 0.21032(5) 0.3088(2) 0.0521(5) Uani 1 1 d . . . . .

loop_
_atom_site_aniso_label
_atom_site_aniso_U_11
_atom_site_aniso_U_22
_atom_site_aniso_U_33
_atom_site_aniso_U_23
_atom_site_aniso_U_13
_atom_site_aniso_U_12
C1 0.0438(15) 0.0448(15) 0.0433(16) 0.0064(12) 0.0006(12) -0.0018(12)
C2 0.0455(17) 0.0550(17) 0.0604(19) 0.0159(14) 0.0046(13) -0.0025(13)
C3 0.0431(17) 0.070(2) 0.0568(19) 0.0039(16) 0.0057(14) 0.0046(15)
C4 0.075(2) 0.084(2) 0.095(3) 0.032(2) 0.0040(19) 0.0259(19)
C5 0.0355(14) 0.0401(14) 0.0371(16) 0.0005(11) 0.0010(12) -0.0055(11)
C6 0.0521(17) 0.0531(16) 0.0367(16) 0.0041(12) -0.0010(13) -0.0025(13)
C7 0.0568(18) 0.0671(19) 0.0455(18) 0.0031(14) 0.0163(15) -0.0060(14)
C8 0.0435(16) 0.087(2) 0.052(2) 0.0028(16) 0.0103(15) -0.0047(15)
C9 0.0434(16) 0.0591(17) 0.0467(18) 0.0000(14) -0.0018(13) -0.0036(13)
C10 0.0420(15) 0.0334(13) 0.0383(15) -0.0028(11) 0.0027(12) -0.0041(11)
C11 0.0399(14) 0.0337(13) 0.0378(16) 0.0027(12) -0.0022(12) 0.0018(11)
C12 0.0424(14) 0.0332(13) 0.0368(15) 0.0003(11) -0.0009(11) 0.0000(11)
C13 0.0486(15) 0.0321(13) 0.0391(15) 0.0012(11) 0.0053(12) -0.0039(11)
C14 0.0486(15) 0.0393(14) 0.0409(15) 0.0026(12) 0.0143(12) -0.0027(12)
C15 0.0533(17) 0.0513(16) 0.0562(18) -0.0085(14) 0.0087(14) 0.0005(13)
C16 0.0566(19) 0.070(2) 0.071(2) -0.0003(17) 0.0178(16) 0.0149(15)
C17 0.0478(17) 0.071(2) 0.062(2) 0.0037(17) 0.0124(15) -0.0019(16)
C18 0.058(2) 0.108(3) 0.098(3) 0.003(2) 0.0046(18) 0.0018(18)
C19 0.0578(19) 0.0655(19) 0.058(2) -0.0082(15) 0.0033(15) -0.0141(15)
C20 0.0518(17) 0.0484(15) 0.0506(17) -0.0080(14) 0.0060(14) -0.0051(13)
C21 0.0601(19) 0.0525(17) 0.075(2) -0.0107(16) 0.0132(16) 0.0047(14)
C22 0.086(3) 0.071(2) 0.098(3) -0.028(2) 0.034(2) -0.0028(19)
C23 0.072(3) 0.064(2) 0.140(4) -0.026(2) 0.042(2) 0.0025(18)
C24 0.094(3) 0.130(4) 0.248(6) -0.067(4) 0.094(4) -0.014(3)
C25 0.049(2) 0.071(2) 0.143(4) -0.004(2) 0.006(2) 0.0066(16)
C26 0.0513(19) 0.0655(19) 0.086(2) -0.0020(17) -0.0056(17) 0.0049(15)
C27 0.0545(18) 0.0324(13) 0.067(2) 0.0024(14) 0.0045(15) 0.0067(12)
C28 0.0467(15) 0.0360(14) 0.0521(18) -0.0009(12) -0.0001(13) 0.0017(12)
C29 0.0675(19) 0.0415(15) 0.0506(19) 0.0107(13) -0.0032(14) 0.0018(13)
C30 0.0634(18) 0.0377(14) 0.0426(17) 0.0082(12) 0.0078(13) -0.0031(12)
C31 0.0608(18) 0.0356(14) 0.068(2) 0.0028(14) 0.0103(16) 0.0015(13)
C32 0.087(2) 0.0414(16) 0.052(2) 0.0123(14) 0.0193(17) -0.0050(14)
N1 0.0692(16) 0.0459(14) 0.109(2) -0.0046(14) 0.0294(15) -0.0130(13)
N2 0.139(3) 0.0609(17) 0.067(2) 0.0127(15) 0.0366(19) -0.0099(16)
O1 0.0396(10) 0.0557(11) 0.0567(12) 0.0218(9) -0.0001(9) 0.0000(8)
O2 0.0428(12) 0.119(2) 0.117(2) 0.0424(16) 0.0084(12) 0.0090(12)
O3 0.0509(11) 0.0645(12) 0.0759(14) 0.0250(11) 0.0030(10) 0.0079(10)
O4 0.0704(12) 0.0515(11) 0.0367(11) -0.0050(9) 0.0001(9) -0.0206(9)
O5 0.0585(11) 0.0330(9) 0.0656(13) -0.0059(8) 0.0110(10) -0.0049(8)

loop_
_atom_type_symbol
_atom_type_description
_atom_type_scat_dispersion_real
_atom_type_scat_dispersion_imag
_atom_type_scat_source
C C 0.0033 0.0016 'International Tables Vol C Tables 4.2.6.8 and 6.1.1.4'
H H 0.0000 0.0000 'International Tables Vol C Tables 4.2.6.8 and 6.1.1.4'
N N 0.0061 0.0033 'International Tables Vol C Tables 4.2.6.8 and 6.1.1.4'
O O 0.0106 0.0060 'International Tables Vol C Tables 4.2.6.8 and 6.1.1.4'

loop_
_geom_angle_atom_site_label_1
_geom_angle_atom_site_label_2
_geom_angle_atom_site_label_3
_geom_angle
_geom_angle_site_symmetry_1
_geom_angle_site_symmetry_3
_geom_angle_publ_flag
C2 C1 O1 120.5(2) . . ?
C2 C1 H1 119.7 . . ?
O1 C1 H1 119.7 . . ?
C1 C2 C3 123.5(3) . . ?
C1 C2 H2 118.2 . . ?
C3 C2 H2 118.2 . . ?
O2 C3 O3 122.6(3) . . ?
O2 C3 C2 124.0(3) . . ?
O3 C3 C2 113.4(2) . . ?
O3 C4 H4A 109.5 . . ?
O3 C4 H4B 109.5 . . ?
H4A C4 H4B 109.5 . . ?
O3 C4 H4C 109.5 . . ?
H4A C4 H4C 109.5 . . ?
H4B C4 H4C 109.5 . . ?
C6 C5 O1 123.7(2) . . ?
C6 C5 C10 121.1(2) . . ?
O1 C5 C10 115.2(2) . . ?
C5 C6 C7 119.6(2) . . ?
C5 C6 H6 120.2 . . ?
C7 C6 H6 120.2 . . ?
C8 C7 C6 120.3(3) . . ?
C8 C7 H7 119.8 . . ?
C6 C7 H7 119.8 . . ?
C9 C8 C7 119.8(2) . . ?
C9 C8 H8 120.1 . . ?
C7 C8 H8 120.1 . . ?
C8 C9 C10 121.0(2) . . ?
C8 C9 H9 119.5 . . ?
C10 C9 H9 119.5 . . ?
C9 C10 C5 118.1(2) . . ?
C9 C10 C11 119.4(2) . . ?
C5 C10 C11 122.5(2) . . ?
O4 C11 C10 119.3(2) . . ?
O4 C11 C12 120.9(2) . . ?
C10 C11 C12 119.5(2) . . ?
C11 C12 C28 109.15(17) . . ?
C11 C12 C13 112.55(19) . . ?
C28 C12 C13 103.01(19) . . ?
C11 C12 H12 110.6 . . ?
C28 C12 H12 110.6 . . ?
C13 C12 H12 110.6 . . ?
C14 C13 C12 115.92(19) . . ?
C14 C13 C30 116.94(19) . . ?
C12 C13 C30 101.32(18) . . ?
C14 C13 H13 107.3 . . ?
C12 C13 H13 107.3 . . ?
C30 C13 H13 107.3 . . ?
C15 C14 C20 117.6(2) . . ?
C15 C14 C13 119.7(2) . . ?
C20 C14 C13 122.8(2) . . ?
C16 C15 C14 121.6(3) . . ?
C16 C15 H15 119.2 . . ?
C14 C15 H15 119.2 . . ?
C15 C16 C17 120.9(3) . . ?
C15 C16 H16 119.5 . . ?
C17 C16 H16 119.5 . . ?
C19 C17 C16 117.5(3) . . ?
C19 C17 C18 121.3(3) . . ?
C16 C17 C18 121.1(3) . . ?
C17 C18 H18A 109.5 . . ?
C17 C18 H18B 109.5 . . ?
H18A C18 H18B 109.5 . . ?
C17 C18 H18C 109.5 . . ?
H18A C18 H18C 109.5 . . ?
H18B C18 H18C 109.5 . . ?
C17 C19 C20 121.9(3) . . ?
C17 C19 H19 119.0 . . ?
C20 C19 H19 119.0 . . ?
C19 C20 C14 120.4(2) . . ?
C19 C20 H20 119.8 . . ?
C14 C20 H20 119.8 . . ?
C22 C21 C27 119.7(3) . . ?
C22 C21 H21 120.2 . . ?
C27 C21 H21 120.2 . . ?
C23 C22 C21 122.2(4) . . ?
C23 C22 H22 118.9 . . ?
C21 C22 H22 118.9 . . ?
C25 C23 C22 117.4(3) . . ?
C25 C23 C24 120.4(4) . . ?
C22 C23 C24 122.2(4) . . ?
C23 C24 H24A 109.5 . . ?
C23 C24 H24B 109.5 . . ?
H24A C24 H24B 109.5 . . ?
C23 C24 H24C 109.5 . . ?
H24A C24 H24C 109.5 . . ?
H24B C24 H24C 109.5 . . ?
C23 C25 C26 121.4(3) . . ?
C23 C25 H25 119.3 . . ?
C26 C25 H25 119.3 . . ?
C27 C26 C25 120.9(3) . . ?
C27 C26 H26 119.6 . . ?
C25 C26 H26 119.6 . . ?
C26 C27 C21 118.4(3) . . ?
C26 C27 C28 122.2(3) . . ?
C21 C27 C28 119.2(2) . . ?
O5 C28 C27 109.13(19) . . ?
O5 C28 C29 101.1(2) . . ?
C27 C28 C29 121.6(2) . . ?
O5 C28 C12 105.13(17) . . ?
C27 C28 C12 115.1(2) . . ?
C29 C28 C12 102.87(19) . . ?
C28 C29 C30 93.5(2) . . ?
C28 C29 H29A 113.0 . . ?
C30 C29 H29A 113.0 . . ?
C28 C29 H29B 113.0 . . ?
C30 C29 H29B 113.0 . . ?
H29A C29 H29B 110.4 . . ?
C32 C30 C31 114.4(2) . . ?
C32 C30 C29 117.1(2) . . ?
C31 C30 C29 98.9(2) . . ?
C32 C30 C13 114.8(2) . . ?
C31 C30 C13 107.9(2) . . ?
C29 C30 C13 101.88(19) . . ?
N1 C31 O5 127.0(3) . . ?
N1 C31 C30 127.0(3) . . ?
O5 C31 C30 106.0(2) . . ?
N2 C32 C30 178.3(4) . . ?
C31 N1 H1A 109.9 . . ?
C1 O1 C5 119.69(19) . . ?
C3 O3 C4 117.1(2) . . ?
C31 O5 C28 106.63(19) . . ?

loop_
_geom_bond_atom_site_label_1
_geom_bond_atom_site_label_2
_geom_bond_distance
_geom_bond_site_symmetry_2
_geom_bond_publ_flag
C1 C2 1.311(3) . ?
C1 O1 1.353(3) . ?
C1 H1 0.9300 . ?
C2 C3 1.442(4) . ?
C2 H2 0.9300 . ?
C3 O2 1.206(3) . ?
C3 O3 1.333(3) . ?
C4 O3 1.432(3) . ?
C4 H4A 0.9600 . ?
C4 H4B 0.9600 . ?
C4 H4C 0.9600 . ?
C5 C6 1.372(3) . ?
C5 O1 1.375(3) . ?
C5 C10 1.389(3) . ?
C6 C7 1.380(3) . ?
C6 H6 0.9300 . ?
C7 C8 1.373(4) . ?
C7 H7 0.9300 . ?
C8 C9 1.373(4) . ?
C8 H8 0.9300 . ?
C9 C10 1.387(3) . ?
C9 H9 0.9300 . ?
C10 C11 1.498(3) . ?
C11 O4 1.211(3) . ?
C11 C12 1.514(3) . ?
C12 C28 1.553(3) . ?
C12 C13 1.555(3) . ?
C12 H12 0.9800 . ?
C13 C14 1.511(3) . ?
C13 C30 1.576(3) . ?
C13 H13 0.9800 . ?
C14 C15 1.378(3) . ?
C14 C20 1.388(3) . ?
C15 C16 1.378(4) . ?
C15 H15 0.9300 . ?
C16 C17 1.383(4) . ?
C16 H16 0.9300 . ?
C17 C19 1.373(4) . ?
C17 C18 1.516(4) . ?
C18 H18A 0.9600 . ?
C18 H18B 0.9600 . ?
C18 H18C 0.9600 . ?
C19 C20 1.380(4) . ?
C19 H19 0.9300 . ?
C20 H20 0.9300 . ?
C21 C22 1.380(4) . ?
C21 C27 1.394(4) . ?
C21 H21 0.9300 . ?
C22 C23 1.372(5) . ?
C22 H22 0.9300 . ?
C23 C25 1.368(5) . ?
C23 C24 1.530(5) . ?
C24 H24A 0.9600 . ?
C24 H24B 0.9600 . ?
C24 H24C 0.9600 . ?
C25 C26 1.391(5) . ?
C25 H25 0.9300 . ?
C26 C27 1.361(4) . ?
C26 H26 0.9300 . ?
C27 C28 1.493(4) . ?
C28 O5 1.480(3) . ?
C28 C29 1.516(4) . ?
C29 C30 1.525(4) . ?
C29 H29A 0.9700 . ?
C29 H29B 0.9700 . ?
C30 C32 1.440(4) . ?
C30 C31 1.510(4) . ?
C31 N1 1.253(3) . ?
C31 O5 1.372(3) . ?
C32 N2 1.140(4) . ?
N1 H1A 1.0542 . ?
